data_7222361
loop_
_publ_author_name
'Palmucci, Jessica'
'Mahmudov, Kamran T.'
'Guedes da Silva, M. F\'atima C.'
'Martins, Lu\'isa Margarida'
'Marchetti, Fabio'
'Pettinari, Claudio'
'Pombeiro, Armando J. L.'

_publ_section_title
;
 Arylhydrazones of Barbituric Acid: synthesis, coordination ability and
 catalytic activity of their CoII/III and CuII complexes toward
 peroxidative oxidation of alkanes
;
_journal_name_full 'RSC Adv.'
_journal_paper_doi 10.1039/C5RA14078A
_journal_year 2015
_chemical_formula_moiety 'C19 H18 Co N10 O6 S'
_chemical_formula_sum 'C19 H18 Co N10 O6 S'
_chemical_formula_weight 573.42
_chemical_name_systematic
;
 ?
;
_space_group_crystal_system monoclinic
_space_group_IT_number 14
_space_group_name_Hall '-P 2ybc'
_space_group_name_H-M_alt 'P 1 21/c 1'
_symmetry_space_group_name_Hall '-P 2ybc'
_symmetry_space_group_name_H-M 'P 1 21/c 1'
_atom_sites_solution_hydrogens geom
_audit_creation_method SHELXL-2013
_audit_update_record
;
2015-03-20 deposited with the CCDC.
2015-09-29 downloaded from the CCDC.
;
_cell_angle_alpha 90
_cell_angle_beta 105.753(2)
_cell_angle_gamma 90
_cell_formula_units_Z 4
_cell_length_a 18.9274(10)
_cell_length_b 8.6362(5)
_cell_length_c 16.9906(10)
_cell_measurement_reflns_used 5120
_cell_measurement_temperature 296(2)
_cell_measurement_theta_max 24.28
_cell_measurement_theta_min 2.49
_cell_volume 2673.0(3)
_computing_cell_refinement 'Bruker SAINT'
_computing_data_collection 'Bruker APEX2'
_computing_data_reduction 'Bruker SAINT'
_computing_molecular_graphics 'Ortep-3 for Windows (Farrugia, 1997)'
_computing_publication_material 'WinGX publication routines (Farrugia, 1999)'
_computing_structure_refinement 'SHELXL-2013 (Sheldrick, 2013)'
_computing_structure_solution 'SIR97 (Giacovazzo et al, 1997)'
_diffrn_ambient_temperature 296(2)
_diffrn_measured_fraction_theta_full 0.981
_diffrn_measured_fraction_theta_max 0.979
_diffrn_measurement_device_type 'Bruker APEX-II PHOTON 100'
_diffrn_measurement_method '\f and \w scans'
_diffrn_radiation_type MoK\a
_diffrn_radiation_wavelength 0.71073
_diffrn_reflns_av_R_equivalents 0.1126
_diffrn_reflns_av_unetI/netI 0.0917
_diffrn_reflns_laue_measured_fraction_full 0.981
_diffrn_reflns_laue_measured_fraction_max 0.979
_diffrn_reflns_limit_h_max 22
_diffrn_reflns_limit_h_min -22
_diffrn_reflns_limit_k_max 10
_diffrn_reflns_limit_k_min -10
_diffrn_reflns_limit_l_max 20
_diffrn_reflns_limit_l_min -20
_diffrn_reflns_number 29502
_diffrn_reflns_point_group_measured_fraction_full 0.981
_diffrn_reflns_point_group_measured_fraction_max 0.979
_diffrn_reflns_theta_full 25.242
_diffrn_reflns_theta_max 25.342
_diffrn_reflns_theta_min 2.236
_exptl_absorpt_coefficient_mu 0.773
_exptl_absorpt_correction_T_max 0.955
_exptl_absorpt_correction_T_min 0.928
_exptl_absorpt_correction_type multi-scan
_exptl_absorpt_process_details SADABS
_exptl_crystal_colour red
_exptl_crystal_density_diffrn 1.425
_exptl_crystal_description NEEDLE
_exptl_crystal_F_000 1172
_exptl_crystal_size_max 0.380
_exptl_crystal_size_mid 0.078
_exptl_crystal_size_min 0.062
_platon_squeeze_details
;
 There were disordered molecules present in the structure of 5.
 Since no obvious major site occupations were found for those molecules,
 it was not possible to model them. PLATON/SQUEEZE was used to correct
 the data but the assignement is dubious. Thus, they were simply
 removed from the model. 
;
_refine_diff_density_max 1.159
_refine_diff_density_min -1.036
_refine_diff_density_rms 0.119
_refine_ls_extinction_method none
_refine_ls_goodness_of_fit_ref 1.054
_refine_ls_hydrogen_treatment constr
_refine_ls_matrix_type full
_refine_ls_number_parameters 334
_refine_ls_number_reflns 4798
_refine_ls_number_restraints 42
_refine_ls_restrained_S_all 1.059
_refine_ls_R_factor_all 0.1410
_refine_ls_R_factor_gt 0.0852
_refine_ls_shift/su_max 0.002
_refine_ls_shift/su_mean 0.000
_refine_ls_structure_factor_coef Fsqd
_refine_ls_weighting_details 'w=1/[\s^2^(Fo^2^)+(0.1317P)^2^+2.7927P] where P=(Fo^2^+2Fc^2^)/3'
_refine_ls_weighting_scheme calc
_refine_ls_wR_factor_gt 0.2114
_refine_ls_wR_factor_ref 0.2386
_reflns_Friedel_coverage 0.000
_reflns_number_gt 2949
_reflns_number_total 4798
_reflns_threshold_expression 'I > 2\s(I)'
_cod_data_source_file c5ra14078a2.cif
_cod_data_source_block 5
_cod_depositor_comments
;
The following automatic conversions were performed:

'_exptl_absorpt_correction_type' value 'MULTI-SCAN' changed to
'multi-scan' according to
/usr/data/users/saulius/crontab/automatic-downloads/rss-feeds/RSC/lib/dictionaries/cif_core.dic
dictionary named 'cif_core.dic' version 2.4.2 from 2011-04-26.

Automatic conversion script
Id: cif_fix_values 3271 2015-04-21 07:52:19Z andrius 
;
_cod_database_code 7222361
_shelx_space_group_comment
;
The symmetry employed for this shelxl refinement is uniquely defined
by the following loop, which should always be used as a source of
symmetry information in preference to the above space-group names.
They are only intended as comments.
;
_shelx_estimated_absorpt_t_min 0.758
_shelx_estimated_absorpt_t_max 0.954
_shelxl_version_number 2013-4

loop_
_space_group_symop_operation_xyz
'x, y, z'
'-x, y+1/2, -z+1/2'
'-x, -y, -z'
'x, -y-1/2, z-1/2'

loop_
_atom_site_label
_atom_site_type_symbol
_atom_site_fract_x
_atom_site_fract_y
_atom_site_fract_z
_atom_site_U_iso_or_equiv
_atom_site_adp_type
_atom_site_occupancy
_atom_site_site_symmetry_order
_atom_site_calc_flag
_atom_site_refinement_flags_posn
_atom_site_refinement_flags_adp
Co1 Co 0.70351(5) 0.44345(10) 0.29133(5) 0.0268(3) Uani 1 1 d . .
S1 S 0.64508(9) 0.42410(18) 0.45660(9) 0.0263(4) Uani 1 1 d . .
O1 O 0.7950(2) 0.5783(5) 0.3509(3) 0.0427(13) Uani 1 1 d . .
O2 O 1.0375(5) 0.6685(10) 0.3974(5) 0.104(2) Uani 1 1 d . U
O3 O 0.9693(3) 0.1721(7) 0.4269(5) 0.089(2) Uani 1 1 d . .
O11 O 0.6430(2) 0.5044(5) 0.3804(3) 0.0297(11) Uani 1 1 d . .
O12 O 0.5760(3) 0.4388(6) 0.4767(3) 0.0414(12) Uani 1 1 d . .
O13 O 0.7078(3) 0.4691(6) 0.5229(3) 0.0429(13) Uani 1 1 d . .
N1 N 0.7576(3) 0.2861(6) 0.3837(3) 0.0266(12) Uani 1 1 d . .
N2 N 0.8266(3) 0.2536(6) 0.4069(4) 0.0369(14) Uani 1 1 d . .
N3 N 0.9150(4) 0.6169(9) 0.3753(4) 0.063(2) Uani 1 1 d . U
H3 H 0.9056 0.7136 0.3659 0.094 Uiso 1 1 calc R U
N4 N 1.0013(5) 0.4142(10) 0.4094(5) 0.078(2) Uani 1 1 d . U
H4 H 1.0459 0.3830 0.4185 0.117 Uiso 1 1 calc R U
N11 N 0.6127(3) 0.3048(6) 0.2325(3) 0.0293(13) Uani 1 1 d . .
N12 N 0.5392(4) 0.1659(7) 0.1359(4) 0.0541(19) Uani 1 1 d . .
H12 H 0.5233 0.1125 0.0919 0.081 Uiso 1 1 calc R U
N21 N 0.6628(3) 0.6396(7) 0.2200(3) 0.0376(15) Uani 1 1 d . .
N22 N 0.6637(4) 0.8413(7) 0.1432(4) 0.0538(19) Uani 1 1 d . .
H22 H 0.6791 0.9216 0.1230 0.081 Uiso 1 1 calc R U
N31 N 0.7642(3) 0.3632(8) 0.2103(4) 0.0461(16) Uani 1 1 d . .
N32 N 0.8260(6) 0.3438(13) 0.1218(6) 0.109(3) Uani 1 1 d . U
H32 H 0.8458 0.3697 0.0837 0.164 Uiso 1 1 calc R U
C1 C 0.7129(4) 0.1714(7) 0.4078(4) 0.0281(15) Uani 1 1 d . .
C2 C 0.6559(4) 0.2227(7) 0.4396(3) 0.0252(15) Uani 1 1 d . .
C3 C 0.6100(4) 0.1148(9) 0.4597(4) 0.0365(17) Uani 1 1 d . .
H3A H 0.5723 0.1475 0.4813 0.044 Uiso 1 1 calc R U
C4 C 0.6194(5) -0.0414(9) 0.4481(5) 0.048(2) Uani 1 1 d . .
H4A H 0.5875 -0.1130 0.4609 0.058 Uiso 1 1 calc R U
C5 C 0.6756(5) -0.0912(8) 0.4179(5) 0.048(2) Uani 1 1 d . .
H5 H 0.6819 -0.1965 0.4105 0.058 Uiso 1 1 calc R U
C6 C 0.7226(4) 0.0140(8) 0.3984(5) 0.0393(18) Uani 1 1 d . .
H6 H 0.7612 -0.0205 0.3788 0.047 Uiso 1 1 calc R U
C7 C 0.8745(4) 0.3593(9) 0.3923(5) 0.046(2) Uani 1 1 d . .
C8 C 0.8566(4) 0.5181(9) 0.3703(4) 0.0394(18) Uani 1 1 d . U
C9 C 0.9485(4) 0.3041(10) 0.4109(7) 0.069(3) Uani 1 1 d . .
C10 C 0.9880(6) 0.5704(13) 0.3946(7) 0.081(3) Uani 1 1 d . U
C11 C 0.5464(4) 0.2908(9) 0.2478(4) 0.0393(18) Uani 1 1 d . .
H11 H 0.5341 0.3356 0.2921 0.047 Uiso 1 1 calc R U
C12 C 0.5005(4) 0.2032(8) 0.1902(4) 0.0391(18) Uani 1 1 d . .
H12A H 0.4527 0.1743 0.1881 0.047 Uiso 1 1 calc R U
C13 C 0.6051(4) 0.2262(9) 0.1628(4) 0.0431(19) Uani 1 1 d . .
H13 H 0.6421 0.2156 0.1365 0.052 Uiso 1 1 calc R U
C21 C 0.5950(4) 0.6559(9) 0.1650(4) 0.0386(18) Uani 1 1 d . .
H21 H 0.5550 0.5905 0.1607 0.046 Uiso 1 1 calc R U
C22 C 0.5955(5) 0.7795(9) 0.1190(5) 0.051(2) Uani 1 1 d . .
H22A H 0.5563 0.8168 0.0776 0.061 Uiso 1 1 calc R U
C23 C 0.7019(5) 0.7548(9) 0.2039(5) 0.054(2) Uani 1 1 d . .
H23 H 0.7506 0.7733 0.2319 0.065 Uiso 1 1 calc R U
C31 C 0.7947(5) 0.2215(13) 0.2123(6) 0.073(3) Uani 1 1 d . .
H31 H 0.7897 0.1415 0.2470 0.087 Uiso 1 1 calc R U
C32 C 0.8338(6) 0.2131(13) 0.1560(6) 0.072(3) Uani 1 1 d . U
H32A H 0.8604 0.1291 0.1452 0.087 Uiso 1 1 calc R U
C33 C 0.7821(6) 0.4402(13) 0.1526(6) 0.081(3) Uani 1 1 d . .
H33 H 0.7680 0.5406 0.1356 0.098 Uiso 1 1 calc R U

loop_
_atom_site_aniso_label
_atom_site_aniso_U_11
_atom_site_aniso_U_22
_atom_site_aniso_U_33
_atom_site_aniso_U_23
_atom_site_aniso_U_13
_atom_site_aniso_U_12
Co1 0.0222(5) 0.0253(5) 0.0321(6) 0.0047(4) 0.0061(4) 0.0012(4)
S1 0.0248(9) 0.0277(9) 0.0251(9) -0.0034(7) 0.0043(7) 0.0007(7)
O1 0.022(2) 0.028(3) 0.071(4) 0.009(2) 0.001(2) 0.001(2)
O2 0.097(3) 0.101(3) 0.111(3) 0.0067(19) 0.0242(19) -0.0059(19)
O3 0.036(3) 0.057(4) 0.172(7) 0.045(5) 0.022(4) 0.018(3)
O11 0.034(3) 0.026(2) 0.030(3) 0.0023(19) 0.010(2) 0.005(2)
O12 0.037(3) 0.046(3) 0.046(3) -0.001(2) 0.019(2) 0.003(3)
O13 0.040(3) 0.046(3) 0.032(3) -0.014(2) -0.008(2) 0.000(2)
N1 0.015(3) 0.027(3) 0.038(3) 0.002(2) 0.007(2) -0.004(2)
N2 0.026(3) 0.028(3) 0.055(4) 0.010(3) 0.008(3) -0.001(3)
N3 0.061(2) 0.061(2) 0.064(2) 0.0020(10) 0.0154(11) -0.0007(10)
N4 0.076(3) 0.077(3) 0.080(3) 0.0021(10) 0.0204(12) 0.0001(10)
N11 0.031(3) 0.031(3) 0.024(3) 0.001(2) 0.004(2) 0.002(3)
N12 0.061(5) 0.039(4) 0.047(4) -0.013(3) -0.012(4) 0.002(4)
N21 0.036(4) 0.033(3) 0.045(4) 0.012(3) 0.013(3) 0.008(3)
N22 0.073(5) 0.034(4) 0.061(5) 0.023(3) 0.029(4) 0.009(4)
N31 0.041(4) 0.050(4) 0.054(4) -0.005(3) 0.023(3) 0.004(3)
N32 0.109(3) 0.110(3) 0.109(3) -0.0009(10) 0.0310(13) -0.0003(10)
C1 0.023(3) 0.025(3) 0.030(4) 0.003(3) -0.003(3) -0.001(3)
C2 0.031(4) 0.026(3) 0.012(3) 0.005(3) -0.005(3) -0.004(3)
C3 0.033(4) 0.041(4) 0.038(4) 0.000(3) 0.014(3) -0.007(3)
C4 0.055(5) 0.031(4) 0.064(5) 0.006(4) 0.025(4) -0.013(4)
C5 0.056(5) 0.020(4) 0.067(5) 0.003(3) 0.014(4) -0.009(4)
C6 0.033(4) 0.025(4) 0.056(5) -0.003(3) 0.005(4) 0.001(3)
C7 0.021(4) 0.039(4) 0.071(6) 0.019(4) -0.001(4) 0.001(3)
C8 0.039(2) 0.039(2) 0.040(2) 0.0014(10) 0.0101(11) -0.0016(10)
C9 0.032(5) 0.047(5) 0.121(8) 0.036(5) 0.008(5) -0.006(4)
C10 0.080(3) 0.081(3) 0.083(3) 0.0010(10) 0.0220(13) -0.0007(10)
C11 0.033(4) 0.048(4) 0.037(4) -0.006(4) 0.011(3) -0.012(4)
C12 0.031(4) 0.041(4) 0.042(4) 0.001(4) 0.002(4) -0.019(4)
C13 0.042(5) 0.050(5) 0.033(4) -0.010(4) 0.003(4) 0.010(4)
C21 0.034(4) 0.044(4) 0.039(4) 0.005(3) 0.011(3) 0.004(4)
C22 0.061(6) 0.048(5) 0.039(5) 0.014(4) 0.005(4) 0.017(5)
C23 0.046(5) 0.045(5) 0.069(6) 0.032(4) 0.013(4) 0.008(4)
C31 0.060(6) 0.093(8) 0.070(7) -0.008(6) 0.027(5) 0.019(6)
C32 0.072(3) 0.073(3) 0.073(3) -0.0014(10) 0.0203(12) 0.0008(10)
C33 0.094(8) 0.084(8) 0.091(8) -0.013(6) 0.069(7) 0.006(7)

loop_
_atom_type_symbol
_atom_type_description
_atom_type_scat_dispersion_real
_atom_type_scat_dispersion_imag
_atom_type_scat_source
C C 0.0033 0.0016 'International Tables Vol C Tables 4.2.6.8 and 6.1.1.4'
H H 0.0000 0.0000 'International Tables Vol C Tables 4.2.6.8 and 6.1.1.4'
N N 0.0061 0.0033 'International Tables Vol C Tables 4.2.6.8 and 6.1.1.4'
O O 0.0106 0.0060 'International Tables Vol C Tables 4.2.6.8 and 6.1.1.4'
S S 0.1246 0.1234 'International Tables Vol C Tables 4.2.6.8 and 6.1.1.4'
Co Co 0.3494 0.9721 'International Tables Vol C Tables 4.2.6.8 and 6.1.1.4'

loop_
_geom_angle_atom_site_label_1
_geom_angle_atom_site_label_2
_geom_angle_atom_site_label_3
_geom_angle
O1 Co1 N21 87.5(2)
O1 Co1 N11 179.02(19)
N21 Co1 N11 93.5(2)
O1 Co1 N1 80.20(18)
N21 Co1 N1 166.3(2)
N11 Co1 N1 98.9(2)
O1 Co1 N31 88.5(2)
N21 Co1 N31 93.8(2)
N11 Co1 N31 91.3(2)
N1 Co1 N31 91.9(2)
O1 Co1 O11 92.91(19)
N21 Co1 O11 91.50(19)
N11 Co1 O11 87.27(19)
N1 Co1 O11 83.14(18)
N31 Co1 O11 174.6(2)
O12 S1 O13 113.3(3)
O12 S1 O11 111.1(3)
O13 S1 O11 112.4(3)
O12 S1 C2 106.0(3)
O13 S1 C2 106.3(3)
O11 S1 C2 107.2(3)
C8 O1 Co1 119.2(5)
S1 O11 Co1 127.1(3)
N2 N1 C1 113.0(5)
N2 N1 Co1 127.7(4)
C1 N1 Co1 116.9(4)
N1 N2 C7 118.0(6)
C8 N3 C10 124.4(8)
C8 N3 H3 117.8
C10 N3 H3 117.8
C10 N4 C9 125.2(9)
C10 N4 H4 117.4
C9 N4 H4 117.4
C13 N11 C11 104.0(6)
C13 N11 Co1 125.7(5)
C11 N11 Co1 129.6(5)
C13 N12 C12 107.8(6)
C13 N12 H12 126.1
C12 N12 H12 126.1
C23 N21 C21 104.8(6)
C23 N21 Co1 126.3(5)
C21 N21 Co1 127.0(5)
C23 N22 C22 106.8(7)
C23 N22 H22 126.6
C22 N22 H22 126.6
C33 N31 C31 106.6(8)
C33 N31 Co1 127.9(6)
C31 N31 Co1 125.4(6)
C32 N32 C33 111.8(11)
C32 N32 H32 124.1
C33 N32 H32 124.1
C6 C1 C2 119.5(6)
C6 C1 N1 122.6(6)
C2 C1 N1 117.8(6)
C3 C2 C1 119.0(6)
C3 C2 S1 120.7(5)
C1 C2 S1 120.3(5)
C2 C3 C4 120.6(7)
C2 C3 H3A 119.7
C4 C3 H3A 119.7
C5 C4 C3 120.3(7)
C5 C4 H4A 119.9
C3 C4 H4A 119.9
C4 C5 C6 120.1(7)
C4 C5 H5 119.9
C6 C5 H5 119.9
C5 C6 C1 120.4(7)
C5 C6 H6 119.8
C1 C6 H6 119.8
N2 C7 C9 113.5(6)
N2 C7 C8 124.7(6)
C9 C7 C8 121.4(7)
O1 C8 N3 116.0(7)
O1 C8 C7 127.5(7)
N3 C8 C7 116.4(7)
O3 C9 N4 117.3(8)
O3 C9 C7 126.9(8)
N4 C9 C7 115.8(8)
O2 C10 N4 123.6(11)
O2 C10 N3 119.9(10)
N4 C10 N3 116.4(10)
C12 C11 N11 111.0(7)
C12 C11 H11 124.5
N11 C11 H11 124.5
C11 C12 N12 105.3(6)
C11 C12 H12A 127.3
N12 C12 H12A 127.3
N12 C13 N11 111.8(7)
N12 C13 H13 124.1
N11 C13 H13 124.1
C22 C21 N21 109.1(7)
C22 C21 H21 125.4
N21 C21 H21 125.4
C21 C22 N22 107.3(7)
C21 C22 H22A 126.3
N22 C22 H22A 126.3
N21 C23 N22 111.8(8)
N21 C23 H23 124.1
N22 C23 H23 124.1
N31 C31 C32 110.0(10)
N31 C31 H31 125.0
C32 C31 H31 125.0
N32 C32 C31 105.0(11)
N32 C32 H32A 127.5
C31 C32 H32A 127.5
N31 C33 N32 106.6(10)
N31 C33 H33 126.7
N32 C33 H33 126.7

loop_
_geom_bond_atom_site_label_1
_geom_bond_atom_site_label_2
_geom_bond_distance
Co1 O1 2.104(5)
Co1 N21 2.104(6)
Co1 N11 2.110(5)
Co1 N1 2.118(5)
Co1 N31 2.134(6)
Co1 O11 2.195(4)
S1 O12 1.445(5)
S1 O13 1.450(5)
S1 O11 1.460(4)
S1 C2 1.784(6)
O1 C8 1.237(8)
O2 C10 1.255(12)
O3 C9 1.213(10)
N1 N2 1.289(7)
N1 C1 1.432(8)
N2 C7 1.355(9)
N3 C8 1.381(10)
N3 C10 1.389(13)
N3 H3 0.8600
N4 C10 1.383(13)
N4 C9 1.384(11)
N4 H4 0.8600
N11 C13 1.339(9)
N11 C11 1.354(9)
N12 C13 1.314(10)
N12 C12 1.363(10)
N12 H12 0.8600
N21 C23 1.312(10)
N21 C21 1.375(9)
N22 C23 1.319(9)
N22 C22 1.352(11)
N22 H22 0.8600
N31 C33 1.303(11)
N31 C31 1.349(12)
N32 C32 1.260(13)
N32 C33 1.377(13)
N32 H32 0.8600
C1 C6 1.387(9)
C1 C2 1.403(9)
C2 C3 1.379(9)
C3 C4 1.383(10)
C3 H3A 0.9300
C4 C5 1.369(11)
C4 H4A 0.9300
C5 C6 1.374(10)
C5 H5 0.9300
C6 H6 0.9300
C7 C9 1.433(11)
C7 C8 1.438(10)
C11 C12 1.350(9)
C11 H11 0.9300
C12 H12A 0.9300
C13 H13 0.9300
C21 C22 1.325(10)
C21 H21 0.9300
C22 H22A 0.9300
C23 H23 0.9300
C31 C32 1.360(13)
C31 H31 0.9300
C32 H32A 0.9300
C33 H33 0.9300

loop_
_platon_squeeze_void_nr
_platon_squeeze_void_average_x
_platon_squeeze_void_average_y
_platon_squeeze_void_average_z
_platon_squeeze_void_volume
_platon_squeeze_void_count_electrons
_platon_squeeze_void_content
1 1.000 -0.028 0.250 210 68 ' '
2 1.000 -0.023 0.750 211 68 ' '
